data_4100306
loop_
_publ_author_name
'Li, Guobao'
'You, Liping'
'Wei, Wutao'
'Lu, Yue'
'Ju, Jing'
'Wannberg, Anders'
'Rundl\"of, H\%akan'
'Zou, Xiaodong'
'Yang, Tao'
'Tian, Shujian'
'Liao, Fuhui'
'Toyota, Naoki'
'Lin, Jianhua'

_publ_section_title
;
 La~4~Cu~3-x~Zn~x~MoO~12~: Zinc-Doped Cuprates with Kagom\'e Lattices
;
_journal_coden_ASTM JACSAT
_journal_issue 40
_journal_name_full 'Journal of the American Chemical Society'
_journal_page_first 14094
_journal_page_last 14099
_journal_paper_doi 10.1021/ja053489a
_journal_volume 127
_journal_year 2005
_chemical_formula_sum 'Cu2 La4 Mo O12 Zn'
_space_group_IT_number 2
_space_group_name_Hall '-P 1'
_space_group_name_H-M_alt 'P -1'
_symmetry_cell_setting triclinic
_symmetry_space_group_name_Hall '-P 1'
_symmetry_space_group_name_H-M 'P -1'
_cell_angle_alpha 80.255(8)
_cell_angle_beta 99.759(8)
_cell_angle_gamma 39.5969(5)
_cell_formula_units_Z 2
_cell_length_a 11.7114(6)
_cell_length_b 11.7098(6)
_cell_length_c 7.9329(4)
_cell_volume 600.46(7)
_pd_phase_name cb1
_pd_proc_ls_prof_R_factor 0.0566
_pd_proc_ls_prof_wR_factor 0.0762
_cod_data_source_file ja053489asi20050528_091440.cif
_cod_data_source_block CB1-4_phase_1
_cod_depositor_comments
;
The following automatic conversions were performed:
'_geom_bond_publ_flag' value 'N' changed to 'n' according to
'/home/saulius/struct/CIF-dictionaries/cif_core.dic' dictionary named
'cif_core.dic' version 2.4.1 from 2010-06-29 (79 times).

Automatic conversion script
Id: cif_fix_enum 1527 2010-12-29 10:47:43Z saulius 
;
_cod_original_formula_sum 'La4 Mo Cu2 Zn O12'
_cod_database_code 4100306
_cod_database_fobs_code 4100306

loop_
_symmetry_equiv_pos_site_id
_symmetry_equiv_pos_as_xyz
1 +x,+y,+z
-1 -x,-y,-z

loop_
_atom_site_type_symbol
_atom_site_label
_atom_site_fract_x
_atom_site_fract_y
_atom_site_fract_z
_atom_site_occupancy
_atom_site_thermal_displace_type
_atom_site_U_iso_or_equiv
_atom_site_symmetry_multiplicity
La LA1 0.0 0.0 0.0 1.0 Uiso 0.00979 1
La LA2 0.0 0.0 0.5 1.0 Uiso 0.00979 1
La LA3 0.5 0.5 0.0 1.0 Uiso 0.00979 1
La LA4 0.5 0.5 0.5 1.0 Uiso 0.00979 1
La LA5 0.25537 0.24285 -0.00054 1.0 Uiso 0.00979 2
La LA6 0.74983 -0.25122 0.49738 1.0 Uiso 0.00979 2
Mo MO 0.96913 -0.71554 0.13356 1.0 Uiso 0.00918 2
Cu T1 0.43782 -0.19428 0.64115 0.66667 Uiso 0.01138 2
Cu T2 0.90887 -0.66131 0.65839 0.66667 Uiso 0.01138 2
Cu T3 0.45463 -0.20284 0.16883 0.66667 Uiso 0.01138 2
O O1 1.45884 0.11849 0.3311 1.0 Uiso 0.01004 2
O O2 1.11112 0.80272 0.32506 1.0 Uiso 0.01004 2
O O3 0.9621 0.62211 0.82913 1.0 Uiso 0.01004 2
O O4 1.13187 0.78336 0.83365 1.0 Uiso 0.01004 2
O O5 0.95735 0.63014 0.33399 1.0 Uiso 0.01004 2
O O6 1.62552 0.29345 0.32373 1.0 Uiso 0.01004 2
O O7 0.36156 -0.28025 0.15022 1.0 Uiso 0.01004 2
O O8 0.5409 -0.12708 0.16615 1.0 Uiso 0.01004 2
O O9 0.63241 -0.39054 0.543 1.0 Uiso 0.01004 2
O O10 0.7067 -0.4537 0.0448 1.0 Uiso 0.01004 2
O O11 0.88134 0.86663 0.98683 1.0 Uiso 0.01004 2
O O12 0.9335 0.799 0.6023 1.0 Uiso 0.01004 2
Zn ZN23 0.43782 -0.19428 0.64115 0.33333 Uiso 0.01138 2
Zn ZN24 0.90887 -0.66131 0.65839 0.33333 Uiso 0.01138 2
Zn ZN25 0.45463 -0.20284 0.16883 0.33333 Uiso 0.01138 2

loop_
_geom_bond_atom_site_label_1
_geom_bond_atom_site_label_2
_geom_bond_distance
_geom_bond_site_symmetry_1
_geom_bond_site_symmetry_2
_geom_bond_publ_flag
LA1 O2 2.4274(4) . 1_445 n
LA1 O2 2.4274(4) . -1_665 n
LA1 O4 2.51963(23) . 1_444 n
LA1 O4 2.51963(23) . -1_666 n
LA1 O7 2.3812(4) . 1_555 n
LA1 O7 2.3812(4) . -1_555 n
LA1 O11 2.78071(11) . 1_444 n
LA1 O11 2.78071(11) . -1_666 n
LA2 O2 2.45373(22) . 1_445 n
LA2 O2 2.45373(22) . -1_666 n
LA2 O4 2.4758(4) . 1_445 n
LA2 O4 2.4758(4) . -1_666 n
LA2 O6 2.4631(5) . 1_355 n
LA2 O6 2.4631(5) . -1_756 n
LA2 O12 3.03272(15) . 1_445 n
LA2 O12 3.03272(15) . -1_666 n
LA3 O4 2.4252(4) . 1_454 n
LA3 O4 2.4252(4) . -1_766 n
LA3 O6 2.3967(4) . 1_455 n
LA3 O6 2.3967(4) . -1_765 n
LA3 O7 2.43596(22) . 1_565 n
LA3 O7 2.43596(22) . -1_655 n
LA3 O10 2.84190(14) . 1_565 n
LA3 O10 2.84190(14) . -1_655 n
LA4 O2 2.5584(5) . 1_455 n
LA4 O2 2.5584(5) . -1_766 n
LA4 O6 2.51571(23) . 1_455 n
LA4 O6 2.51571(23) . -1_766 n
LA4 O7 2.5647(5) . 1_565 n
LA4 O7 2.5647(5) . -1_656 n
LA4 O9 2.68247(11) . 1_565 n
LA4 O9 2.68247(11) . -1_656 n
LA5 MO 3.38735(23) . 1_465 n
LA5 MO 3.6494(4) . -1_655 n
LA5 T3 3.5046(4) . 1_555 n
LA5 O1 2.4393(4) . 1_455 n
LA5 O3 2.4967(4) . 1_454 n
LA5 O3 2.55566(25) . -1_666 n
LA5 O5 2.4778(4) . -1_665 n
LA5 O8 2.4358(4) . 1_555 n
LA5 O8 2.43661(23) . -1_655 n
LA5 O10 2.80467(14) . -1_655 n
LA5 O11 2.71904(11) . -1_666 n
LA6 O1 2.4294(4) . 1_455 n
LA6 O1 2.49572(24) . -1_756 n
LA6 O3 2.4666(4) . 1_545 n
LA6 O5 2.44766(23) . 1_545 n
LA6 O5 2.4946(4) . -1_756 n
LA6 O8 2.4597(4) . 1_555 n
LA6 O9 2.84775(11) . 1_555 n
LA6 O12 2.67837(15) . 1_545 n
MO O3 1.82207(8) . -1_756 n
MO O4 1.89193(8) . -1_756 n
MO O10 1.83186(24) . 1_555 n
MO O11 1.86372(19) . -1_756 n
MO O12 1.85073(26) . -1_756 n
T1 O1 1.98298(8) . -1_756 n
T1 O6 1.80667(8) . -1_756 n
T1 O9 2.05359(18) . 1_555 n
T2 O2 1.82973(9) . -1_756 n
T2 O5 1.85707(9) . -1_756 n
T2 O9 1.88842(31) . 1_555 n
T2 O11 2.4494(6) . -1_757 n
T3 O7 1.88278(7) . 1_555 n
T3 O8 1.78624(7) . 1_555 n
T3 O11 2.3110(4) . -1_666 n
ZN23 O1 1.98298(8) . -1_756 n
ZN23 O6 1.80667(8) . -1_756 n
ZN23 O9 2.05359(18) . 1_555 n
ZN23 O12 2.6780(6) . -1_666 n
ZN24 O2 1.82973(9) . -1_756 n
ZN24 O5 1.85707(9) . -1_756 n
ZN24 O9 1.88842(31) . 1_555 n
ZN24 O11 2.4494(6) . -1_757 n
ZN25 O7 1.88278(7) . 1_555 n
ZN25 O8 1.78624(7) . 1_555 n
ZN25 O9 2.5730(5) . 1_555 n
ZN25 O10 2.62884(23) . 1_555 n
ZN25 O11 2.3110(4) . -1_666 n
